data_4317608
loop_
_publ_author_name
'Dmitry V. Fomitchev'
'Craig C. McLauchlan'
'R. H. Holm'

_publ_contact_author
;
        R.H. Holm
        Department of Chemistry and Chemical Biology
        Harvard University
        Cambridge, MA 02138
        USA
;
_publ_contact_author_email holm@chemistry.harvard.edu
_publ_contact_author_fax '+1 (617) 496-9289'
_publ_contact_author_phone '+1 (617) 495-0853'
_publ_section_title
;
 Heterometal Cubane-Type MFe3S4 Clusters (M = Mo, V) Trigonally
 Symmetrized with Hydrotris(pyrazolyl)borate(1-) and
 Tris(pyrazolyl)methanesulfonate(1-) Capping Ligands
;
_journal_name_full 'Inorganic Chemistry'
_journal_page_first 958
_journal_page_last 966
_journal_paper_doi 10.1021/ic011106d
_journal_volume 41
_journal_year 2002
_chemical_formula_moiety '(C31 H30 Fe3 N6 O6 S5 V) (C4 H12 N)2'
_chemical_formula_sum 'C39 H54 Fe3 N8 O6 S5 V'
_chemical_formula_weight 1109.69
_chemical_name_systematic
;

  ?

;
_space_group_IT_number 9
_symmetry_cell_setting monoclinic
_symmetry_space_group_name_Hall 'C -2yc'
_symmetry_space_group_name_H-M 'C 1 c 1'
_atom_sites_solution_hydrogens geom
_atom_sites_solution_primary direct
_atom_sites_solution_secondary difmap
_audit_creation_method SHELXL-97
_cell_angle_alpha 90.00
_cell_angle_beta 99.396(2)
_cell_angle_gamma 90.00
_cell_formula_units_Z 4
_cell_length_a 13.1546(11)
_cell_length_b 15.6592(13)
_cell_length_c 24.0043(19)
_cell_measurement_temperature 213(2)
_cell_volume 4878.3(7)
_computing_cell_refinement 'SMART, Version 5.618 (Bruker AXS, 2000)'
_computing_data_collection 'SMART, Version 5.618 (Bruker AXS, 2000)'
_computing_data_reduction 'SAINT+, Version 6.02 (Bruker AXS, 1999)'
_computing_molecular_graphics SHELXTL
_computing_publication_material 'SHELXL-97 (Sheldrick, 1997)'
_computing_structure_refinement 'SHELXL-97 (Sheldrick, 1997)'
_computing_structure_solution 'SHELXS-97 (Sheldrick, 1990)'
_diffrn_ambient_temperature 213(2)
_diffrn_measured_fraction_theta_full 0.975
_diffrn_measured_fraction_theta_max 0.975
_diffrn_measurement_device_type 'Bruker SMART CCD area detector system'
_diffrn_measurement_method '\o, 0.3 deg/frame'
_diffrn_radiation_monochromator graphite
_diffrn_radiation_source 'fine-focus sealed tube'
_diffrn_radiation_type MoK\a
_diffrn_radiation_wavelength 0.71073
_diffrn_reflns_av_R_equivalents 0.0520
_diffrn_reflns_av_sigmaI/netI 0.0757
_diffrn_reflns_limit_h_max 17
_diffrn_reflns_limit_h_min -14
_diffrn_reflns_limit_k_max 16
_diffrn_reflns_limit_k_min -20
_diffrn_reflns_limit_l_max 17
_diffrn_reflns_limit_l_min -31
_diffrn_reflns_number 16047
_diffrn_reflns_theta_full 28.30
_diffrn_reflns_theta_max 28.30
_diffrn_reflns_theta_min 1.72
_diffrn_standards_decay_% '< 2'
_exptl_absorpt_coefficient_mu 1.325
_exptl_absorpt_correction_T_max 1
_exptl_absorpt_correction_T_min 0.689
_exptl_absorpt_correction_type empirical
_exptl_absorpt_process_details 'performed in SADABS'
_exptl_crystal_colour black
_exptl_crystal_density_diffrn 1.511
_exptl_crystal_density_method 'not measured'
_exptl_crystal_description block
_exptl_crystal_F_000 2292
_exptl_crystal_size_max .245
_exptl_crystal_size_mid .155
_exptl_crystal_size_min .052
_refine_diff_density_max 0.893
_refine_diff_density_min -0.551
_refine_diff_density_rms 0.098
_refine_ls_abs_structure_details 'Flack H D (1983), Acta Cryst. A39, 876-881'
_refine_ls_abs_structure_Flack 0.02(2)
_refine_ls_extinction_method none
_refine_ls_goodness_of_fit_ref 1.019
_refine_ls_hydrogen_treatment riding
_refine_ls_matrix_type full
_refine_ls_number_parameters 559
_refine_ls_number_reflns 8815
_refine_ls_number_restraints 2
_refine_ls_restrained_S_all 1.019
_refine_ls_R_factor_all 0.0902
_refine_ls_R_factor_gt 0.0582
_refine_ls_shift/su_max 0.001
_refine_ls_shift/su_mean 0.000
_refine_ls_structure_factor_coef Fsqd
_refine_ls_weighting_details
; calc

  1/[\s^2^(Fo^2^)+(0.0635Fo^2^)^2^]

;
_refine_ls_weighting_scheme calc
_refine_ls_wR_factor_gt 0.1182
_refine_ls_wR_factor_ref 0.1315
_reflns_number_gt 6367
_reflns_number_total 8815
_reflns_threshold_expression >2sigma(I)
_cod_data_source_file ic011106d_9.cif
_cod_data_source_block '[Me4N]2[11]'
_cod_original_sg_symbol_H-M 'C c'
_cod_database_code 4317608

loop_
_symmetry_equiv_pos_as_xyz
'x, y, z'
'x, -y, z+1/2'
'x+1/2, y+1/2, z'
'x+1/2, -y+1/2, z+1/2'

loop_
_atom_site_label
_atom_site_type_symbol
_atom_site_fract_x
_atom_site_fract_y
_atom_site_fract_z
_atom_site_U_iso_or_equiv
_atom_site_adp_type
_atom_site_occupancy
_atom_site_symmetry_multiplicity
_atom_site_calc_flag
_atom_site_refinement_flags
_atom_site_disorder_assembly
_atom_site_disorder_group
Fe1 Fe -0.16188(6) 0.30099(6) 0.76871(4) 0.0304(2) Uani 1 1 d . . .
Fe2 Fe 0.05027(6) 0.30801(6) 0.78344(4) 0.0302(2) Uani 1 1 d . . .
Fe3 Fe -0.06148(7) 0.39593(6) 0.69786(4) 0.0288(2) Uani 1 1 d . . .
V1 V -0.05466(8) 0.21857(6) 0.69402(5) 0.0228(2) Uani 1 1 d . . .
S1 S -0.04849(13) 0.19201(11) 0.79041(7) 0.0305(4) Uani 1 1 d . . .
S2 S 0.08081(12) 0.31449(11) 0.69273(7) 0.0300(4) Uani 1 1 d . . .
S3 S -0.19933(12) 0.30780(11) 0.67285(7) 0.0291(4) Uani 1 1 d . . .
S4 S -0.06196(14) 0.41947(12) 0.79363(7) 0.0374(4) Uani 1 1 d . . .
S5 S -0.05008(16) -0.04929(12) 0.56381(8) 0.0440(5) Uani 1 1 d . . .
N1 N -0.1540(4) 0.1069(3) 0.6780(2) 0.0268(12) Uani 1 1 d . . .
N2 N 0.0542(4) 0.1140(4) 0.6935(2) 0.0309(13) Uani 1 1 d . . .
N3 N -0.0602(4) 0.2017(3) 0.6037(2) 0.0287(12) Uani 1 1 d . . .
N4 N -0.1412(4) 0.0442(3) 0.6398(2) 0.0305(12) Uani 1 1 d . . .
N5 N 0.0420(4) 0.0468(3) 0.6554(2) 0.0294(12) Uani 1 1 d . . .
N6 N -0.0524(4) 0.1243(3) 0.5780(2) 0.0293(12) Uani 1 1 d . . .
N7 N -0.0571(5) -0.2755(4) 0.7157(3) 0.0426(15) Uani 1 1 d . . .
N8 N 0.0960(7) 0.2869(5) 0.9839(3) 0.067(2) Uani 1 1 d . . .
O1 O -0.0497(4) -0.1207(3) 0.6019(2) 0.0492(14) Uani 1 1 d . . .
O2 O 0.0441(5) -0.0390(4) 0.5416(2) 0.0576(15) Uani 1 1 d . . .
O3 O -0.1446(5) -0.0375(4) 0.5256(2) 0.0569(15) Uani 1 1 d . . .
O4 O -0.2841(4) 0.2715(4) 0.7960(2) 0.0502(14) Uani 1 1 d . . .
O5 O 0.1757(4) 0.2947(3) 0.8349(2) 0.0492(14) Uani 1 1 d . . .
O6 O -0.0640(4) 0.4993(3) 0.6543(2) 0.0427(12) Uani 1 1 d . . .
C1 C -0.2339(5) 0.0842(4) 0.7002(3) 0.0361(16) Uani 1 1 d . . .
H1A H -0.2593 0.1153 0.7284 0.043 Uiso 1 1 calc R . .
C2 C -0.2765(6) 0.0093(5) 0.6772(3) 0.048(2) Uani 1 1 d . . .
H2A H -0.3347 -0.0192 0.6860 0.057 Uiso 1 1 calc R . .
C3 C -0.2157(5) -0.0149(5) 0.6386(3) 0.0415(17) Uani 1 1 d . . .
H3A H -0.2245 -0.0637 0.6156 0.050 Uiso 1 1 calc R . .
C4 C 0.1377(5) 0.0938(5) 0.7287(3) 0.0402(17) Uani 1 1 d . . .
H4A H 0.1661 0.1283 0.7594 0.048 Uiso 1 1 calc R . .
C5 C 0.1796(6) 0.0167(5) 0.7160(4) 0.049(2) Uani 1 1 d . . .
H5A H 0.2388 -0.0102 0.7356 0.059 Uiso 1 1 calc R . .
C6 C 0.1165(5) -0.0119(5) 0.6690(3) 0.0390(17) Uani 1 1 d . . .
H6A H 0.1237 -0.0632 0.6497 0.047 Uiso 1 1 calc R . .
C7 C -0.0639(6) 0.2601(5) 0.5633(3) 0.0372(16) Uani 1 1 d . . .
H7A H -0.0706 0.3191 0.5687 0.045 Uiso 1 1 calc R . .
C8 C -0.0567(6) 0.2218(5) 0.5119(3) 0.0444(19) Uani 1 1 d . . .
H8A H -0.0569 0.2493 0.4771 0.053 Uiso 1 1 calc R . .
C9 C -0.0493(6) 0.1357(5) 0.5223(3) 0.0431(18) Uani 1 1 d . . .
H9A H -0.0433 0.0926 0.4958 0.052 Uiso 1 1 calc R . .
C10 C -0.0503(5) 0.0466(4) 0.6127(3) 0.0308(14) Uani 1 1 d . . .
C11 C -0.2845(5) 0.2599(6) 0.8525(3) 0.0432(18) Uani 1 1 d . . .
C12 C -0.2672(6) 0.3263(6) 0.8904(4) 0.052(2) Uani 1 1 d . . .
H12A H -0.2514 0.3808 0.8777 0.063 Uiso 1 1 calc R . .
C13 C -0.2726(7) 0.3143(6) 0.9467(4) 0.062(2) Uani 1 1 d . . .
H13A H -0.2645 0.3615 0.9712 0.075 Uiso 1 1 calc R . .
C14 C -0.2895(6) 0.2357(6) 0.9677(3) 0.052(2) Uani 1 1 d . . .
C15 C -0.3036(8) 0.1689(6) 0.9296(4) 0.067(3) Uani 1 1 d . . .
H15A H -0.3152 0.1138 0.9428 0.080 Uiso 1 1 calc R . .
C16 C -0.3013(8) 0.1802(6) 0.8740(4) 0.062(2) Uani 1 1 d . . .
H16A H -0.3112 0.1330 0.8495 0.075 Uiso 1 1 calc R . .
C17 C -0.2908(9) 0.2213(7) 1.0304(4) 0.079(3) Uani 1 1 d . . .
H17A H -0.2797 0.2752 1.0503 0.118 Uiso 1 1 calc R . .
H17B H -0.2366 0.1816 1.0453 0.118 Uiso 1 1 calc R . .
H17C H -0.3570 0.1980 1.0354 0.118 Uiso 1 1 calc R . .
C18 C 0.2582(5) 0.3431(5) 0.8440(3) 0.0328(15) Uani 1 1 d . . .
C19 C 0.2575(6) 0.4289(6) 0.8309(4) 0.058(2) Uani 1 1 d . . .
H19A H 0.1958 0.4546 0.8135 0.070 Uiso 1 1 calc R . .
C20 C 0.3476(7) 0.4790(6) 0.8431(4) 0.062(3) Uani 1 1 d . . .
H20A H 0.3441 0.5380 0.8355 0.074 Uiso 1 1 calc R . .
C21 C 0.4395(6) 0.4435(6) 0.8655(3) 0.050(2) Uani 1 1 d . . .
C22 C 0.4398(5) 0.3573(5) 0.8782(3) 0.0404(17) Uani 1 1 d . . .
H22A H 0.5019 0.3314 0.8948 0.048 Uiso 1 1 calc R . .
C23 C 0.3529(5) 0.3087(5) 0.8672(3) 0.0376(16) Uani 1 1 d . . .
H23A H 0.3572 0.2500 0.8757 0.045 Uiso 1 1 calc R . .
C24 C 0.5372(7) 0.4974(7) 0.8795(4) 0.076(3) Uani 1 1 d . . .
H24A H 0.5222 0.5558 0.8674 0.113 Uiso 1 1 calc R . .
H24B H 0.5901 0.4744 0.8600 0.113 Uiso 1 1 calc R . .
H24C H 0.5612 0.4962 0.9199 0.113 Uiso 1 1 calc R . .
C25 C -0.0824(5) 0.4890(4) 0.5977(3) 0.0402(18) Uani 1 1 d . . .
C26 C -0.1816(6) 0.4904(5) 0.5682(3) 0.047(2) Uani 1 1 d . . .
H26A H -0.2367 0.5010 0.5877 0.057 Uiso 1 1 calc R . .
C27 C -0.2018(8) 0.4764(6) 0.5105(4) 0.064(2) Uani 1 1 d . . .
H27A H -0.2704 0.4765 0.4918 0.076 Uiso 1 1 calc R . .
C28 C -0.1225(9) 0.4622(5) 0.4797(4) 0.059(2) Uani 1 1 d . . .
C29 C -0.0225(8) 0.4638(5) 0.5092(4) 0.058(2) Uani 1 1 d . . .
H29A H 0.0329 0.4551 0.4896 0.070 Uiso 1 1 calc R . .
C30 C -0.0025(6) 0.4781(5) 0.5672(4) 0.053(2) Uani 1 1 d . . .
H30A H 0.0661 0.4803 0.5860 0.063 Uiso 1 1 calc R . .
C31 C -0.1417(10) 0.4437(7) 0.4160(4) 0.087(4) Uani 1 1 d . . .
H31A H -0.0763 0.4361 0.4030 0.131 Uiso 1 1 calc R . .
H31B H -0.1785 0.4912 0.3961 0.131 Uiso 1 1 calc R . .
H31C H -0.1825 0.3921 0.4087 0.131 Uiso 1 1 calc R . .
C32 C -0.0469(9) -0.1851(6) 0.7364(4) 0.073(3) Uani 1 1 d . . .
H32A H -0.1033 -0.1717 0.7564 0.110 Uiso 1 1 calc R . .
H32B H -0.0489 -0.1467 0.7045 0.110 Uiso 1 1 calc R . .
H32C H 0.0181 -0.1782 0.7617 0.110 Uiso 1 1 calc R . .
C33 C -0.0563(11) -0.3353(6) 0.7639(4) 0.094(4) Uani 1 1 d . . .
H33A H -0.1146 -0.3232 0.7827 0.141 Uiso 1 1 calc R . .
H33B H 0.0072 -0.3282 0.7903 0.141 Uiso 1 1 calc R . .
H33C H -0.0610 -0.3936 0.7500 0.141 Uiso 1 1 calc R . .
C34 C -0.1532(7) -0.2881(7) 0.6754(5) 0.081(3) Uani 1 1 d . . .
H34A H -0.2119 -0.2777 0.6942 0.122 Uiso 1 1 calc R . .
H34B H -0.1559 -0.3463 0.6613 0.122 Uiso 1 1 calc R . .
H34C H -0.1551 -0.2487 0.6441 0.122 Uiso 1 1 calc R . .
C35 C 0.0302(7) -0.2943(7) 0.6858(5) 0.071(3) Uani 1 1 d . . .
H35A H 0.0247 -0.3526 0.6719 0.106 Uiso 1 1 calc R . .
H35B H 0.0945 -0.2873 0.7116 0.106 Uiso 1 1 calc R . .
H35C H 0.0285 -0.2553 0.6542 0.106 Uiso 1 1 calc R . .
C36 C 0.1132(18) 0.2815(10) 1.0449(6) 0.179(9) Uani 1 1 d . . .
H36A H 0.0801 0.3295 1.0602 0.268 Uiso 1 1 calc R . .
H36B H 0.1866 0.2829 1.0589 0.268 Uiso 1 1 calc R . .
H36C H 0.0844 0.2286 1.0564 0.268 Uiso 1 1 calc R . .
C37 C 0.1451(11) 0.2110(7) 0.9616(6) 0.106(4) Uani 1 1 d . . .
H37A H 0.1276 0.2097 0.9207 0.158 Uiso 1 1 calc R . .
H37B H 0.1204 0.1593 0.9771 0.158 Uiso 1 1 calc R . .
H37C H 0.2194 0.2146 0.9723 0.158 Uiso 1 1 calc R . .
C38 C 0.1493(11) 0.3645(8) 0.9662(6) 0.117(5) Uani 1 1 d . . .
H38A H 0.1181 0.4153 0.9792 0.176 Uiso 1 1 calc R . .
H38B H 0.1426 0.3658 0.9254 0.176 Uiso 1 1 calc R . .
H38C H 0.2217 0.3626 0.9826 0.176 Uiso 1 1 calc R . .
C39 C -0.0083(11) 0.2961(13) 0.9624(9) 0.187(10) Uani 1 1 d . . .
H39A H -0.0349 0.3462 0.9790 0.281 Uiso 1 1 calc R . .
H39B H -0.0454 0.2459 0.9716 0.281 Uiso 1 1 calc R . .
H39C H -0.0171 0.3028 0.9217 0.281 Uiso 1 1 calc R . .

loop_
_atom_site_aniso_label
_atom_site_aniso_U_11
_atom_site_aniso_U_22
_atom_site_aniso_U_33
_atom_site_aniso_U_23
_atom_site_aniso_U_13
_atom_site_aniso_U_12
Fe1 0.0281(5) 0.0333(5) 0.0311(5) -0.0011(4) 0.0089(4) 0.0007(4)
Fe2 0.0292(5) 0.0300(5) 0.0306(5) 0.0004(4) 0.0025(4) -0.0025(4)
Fe3 0.0328(5) 0.0248(5) 0.0298(5) 0.0010(4) 0.0083(4) -0.0008(4)
V1 0.0226(5) 0.0208(5) 0.0261(6) 0.0002(5) 0.0074(4) -0.0008(5)
S1 0.0315(9) 0.0304(9) 0.0307(10) 0.0031(7) 0.0081(7) -0.0009(7)
S2 0.0269(8) 0.0282(9) 0.0364(10) 0.0014(7) 0.0097(7) -0.0056(7)
S3 0.0258(8) 0.0301(8) 0.0317(9) -0.0005(7) 0.0055(6) 0.0035(7)
S4 0.0450(10) 0.0343(10) 0.0327(10) -0.0073(8) 0.0063(8) 0.0009(8)
S5 0.0632(13) 0.0304(10) 0.0410(11) -0.0098(8) 0.0165(9) -0.0025(9)
N1 0.023(3) 0.025(3) 0.033(3) -0.004(2) 0.009(2) -0.004(2)
N2 0.033(3) 0.026(3) 0.036(3) -0.003(2) 0.011(2) 0.002(2)
N3 0.033(3) 0.022(3) 0.032(3) 0.004(2) 0.008(2) -0.003(2)
N4 0.029(3) 0.026(3) 0.036(3) -0.002(2) 0.004(2) -0.005(2)
N5 0.031(3) 0.027(3) 0.032(3) -0.008(2) 0.011(2) -0.001(2)
N6 0.036(3) 0.026(3) 0.029(3) -0.001(2) 0.012(2) 0.004(2)
N7 0.054(4) 0.037(3) 0.039(4) 0.005(3) 0.015(3) 0.003(3)
N8 0.093(6) 0.068(5) 0.047(5) 0.020(4) 0.033(4) 0.024(4)
O1 0.071(4) 0.030(3) 0.047(3) -0.004(2) 0.011(3) 0.002(3)
O2 0.073(4) 0.046(4) 0.060(4) -0.017(3) 0.027(3) 0.004(3)
O3 0.075(4) 0.045(3) 0.050(4) -0.018(3) 0.007(3) -0.007(3)
O4 0.033(3) 0.084(4) 0.038(3) 0.008(3) 0.019(2) -0.001(3)
O5 0.038(3) 0.054(4) 0.049(3) 0.017(3) -0.011(2) -0.011(2)
O6 0.067(3) 0.023(3) 0.037(3) 0.003(2) 0.006(2) -0.005(2)
C1 0.036(4) 0.042(4) 0.033(4) -0.001(3) 0.012(3) -0.008(3)
C2 0.044(4) 0.048(5) 0.055(5) -0.003(4) 0.020(4) -0.019(4)
C3 0.041(4) 0.042(4) 0.040(4) -0.005(3) 0.004(3) -0.008(3)
C4 0.028(4) 0.036(4) 0.056(5) -0.001(3) 0.004(3) 0.003(3)
C5 0.033(4) 0.044(5) 0.069(6) 0.006(4) 0.008(4) 0.015(3)
C6 0.046(4) 0.031(4) 0.044(4) -0.004(3) 0.018(3) 0.005(3)
C7 0.053(5) 0.031(4) 0.027(4) 0.000(3) 0.005(3) 0.003(3)
C8 0.060(5) 0.043(4) 0.032(4) 0.000(3) 0.011(4) -0.007(4)
C9 0.076(5) 0.032(4) 0.026(4) -0.005(3) 0.022(4) 0.006(4)
C10 0.035(4) 0.024(3) 0.037(4) -0.001(3) 0.015(3) -0.003(3)
C11 0.024(4) 0.059(5) 0.048(5) 0.002(4) 0.009(3) 0.006(3)
C12 0.053(5) 0.055(5) 0.052(5) 0.000(4) 0.017(4) -0.015(4)
C13 0.060(5) 0.067(7) 0.060(6) -0.021(5) 0.010(4) -0.002(5)
C14 0.042(4) 0.074(6) 0.038(5) 0.001(4) 0.007(3) 0.013(4)
C15 0.092(7) 0.048(6) 0.061(6) 0.021(5) 0.011(5) 0.005(5)
C16 0.086(7) 0.058(6) 0.045(5) 0.005(4) 0.016(5) 0.016(5)
C17 0.086(7) 0.114(9) 0.038(5) 0.009(5) 0.016(5) 0.028(7)
C18 0.034(4) 0.044(4) 0.021(3) 0.006(3) 0.007(3) 0.004(3)
C19 0.037(4) 0.054(6) 0.078(7) 0.010(4) -0.006(4) 0.009(4)
C20 0.052(5) 0.037(5) 0.090(7) 0.022(5) -0.004(5) -0.004(4)
C21 0.047(5) 0.058(5) 0.043(5) 0.006(4) 0.003(4) -0.014(4)
C22 0.029(4) 0.059(5) 0.032(4) 0.004(3) 0.001(3) 0.008(3)
C23 0.039(4) 0.047(4) 0.027(4) 0.005(3) 0.006(3) -0.006(3)
C24 0.068(6) 0.064(7) 0.085(8) 0.018(5) -0.017(5) -0.023(5)
C25 0.046(4) 0.020(3) 0.055(5) 0.010(3) 0.010(4) -0.003(3)
C26 0.043(4) 0.047(5) 0.053(5) 0.012(4) 0.014(4) 0.005(4)
C27 0.077(6) 0.050(5) 0.059(6) 0.012(4) -0.002(5) 0.001(5)
C28 0.106(8) 0.035(5) 0.037(5) 0.011(3) 0.019(5) -0.010(5)
C29 0.083(7) 0.047(5) 0.056(6) 0.011(4) 0.046(5) -0.006(4)
C30 0.045(5) 0.055(5) 0.062(6) 0.017(4) 0.021(4) -0.003(4)
C31 0.154(11) 0.076(7) 0.034(5) 0.004(5) 0.020(6) -0.004(7)
C32 0.116(9) 0.056(6) 0.052(6) 0.002(4) 0.030(6) 0.003(6)
C33 0.167(12) 0.048(6) 0.065(7) 0.018(5) 0.015(7) 0.011(7)
C34 0.044(5) 0.082(8) 0.115(9) 0.003(6) 0.004(5) -0.011(5)
C35 0.063(6) 0.070(7) 0.087(8) -0.009(5) 0.034(5) 0.006(5)
C36 0.36(3) 0.116(13) 0.072(10) 0.016(8) 0.063(13) -0.057(15)
C37 0.130(11) 0.085(9) 0.112(11) 0.013(7) 0.047(9) 0.029(8)
C38 0.192(15) 0.064(8) 0.118(11) 0.001(7) 0.090(10) -0.001(9)
C39 0.091(12) 0.22(2) 0.23(2) -0.047(16) -0.037(13) 0.072(13)

loop_
_atom_type_symbol
_atom_type_description
_atom_type_scat_dispersion_real
_atom_type_scat_dispersion_imag
_atom_type_scat_source
C C 0.0033 0.0016 'International Tables Vol C Tables 4.2.6.8 and 6.1.1.4'
H H 0.0000 0.0000 'International Tables Vol C Tables 4.2.6.8 and 6.1.1.4'
N N 0.0061 0.0033 'International Tables Vol C Tables 4.2.6.8 and 6.1.1.4'
O O 0.0106 0.0060 'International Tables Vol C Tables 4.2.6.8 and 6.1.1.4'
S S 0.1246 0.1234 'International Tables Vol C Tables 4.2.6.8 and 6.1.1.4'
V V 0.3005 0.5294 'International Tables Vol C Tables 4.2.6.8 and 6.1.1.4'
Fe Fe 0.3463 0.8444 'International Tables Vol C Tables 4.2.6.8 and 6.1.1.4'

loop_
_geom_angle_atom_site_label_1
_geom_angle_atom_site_label_2
_geom_angle_atom_site_label_3
_geom_angle
_geom_angle_site_symmetry_1
_geom_angle_site_symmetry_3
_geom_angle_publ_flag
O4 Fe1 S1 107.53(19) . . ?
O4 Fe1 S3 107.84(17) . . ?
S1 Fe1 S3 107.03(7) . . ?
O4 Fe1 S4 126.16(19) . . ?
S1 Fe1 S4 102.76(7) . . ?
S3 Fe1 S4 104.23(7) . . ?
O4 Fe1 Fe3 150.13(18) . . ?
S1 Fe1 Fe3 100.61(6) . . ?
S3 Fe1 Fe3 52.89(5) . . ?
S4 Fe1 Fe3 54.02(5) . . ?
O4 Fe1 Fe2 149.96(17) . . ?
S1 Fe1 Fe2 52.21(5) . . ?
S3 Fe1 Fe2 100.10(6) . . ?
S4 Fe1 Fe2 53.84(5) . . ?
Fe3 Fe1 Fe2 58.68(3) . . ?
O4 Fe1 V1 131.44(19) . . ?
S1 Fe1 V1 54.14(5) . . ?
S3 Fe1 V1 54.36(5) . . ?
S4 Fe1 V1 102.38(6) . . ?
Fe3 Fe1 V1 60.41(3) . . ?
Fe2 Fe1 V1 59.38(3) . . ?
O5 Fe2 S1 108.22(16) . . ?
O5 Fe2 S2 110.78(19) . . ?
S1 Fe2 S2 107.46(7) . . ?
O5 Fe2 S4 120.80(19) . . ?
S1 Fe2 S4 102.33(8) . . ?
S2 Fe2 S4 106.32(7) . . ?
O5 Fe2 Fe3 148.83(16) . . ?
S1 Fe2 Fe3 102.62(6) . . ?
S2 Fe2 Fe3 53.82(5) . . ?
S4 Fe2 Fe3 54.61(5) . . ?
O5 Fe2 V1 136.43(18) . . ?
S1 Fe2 V1 54.81(5) . . ?
S2 Fe2 V1 54.50(5) . . ?
S4 Fe2 V1 102.64(6) . . ?
Fe3 Fe2 V1 61.48(3) . . ?
O5 Fe2 Fe1 146.17(18) . . ?
S1 Fe2 Fe1 52.71(5) . . ?
S2 Fe2 Fe1 102.22(5) . . ?
S4 Fe2 Fe1 52.88(5) . . ?
Fe3 Fe2 Fe1 60.58(3) . . ?
V1 Fe2 Fe1 60.61(3) . . ?
O6 Fe3 S3 115.05(16) . . ?
O6 Fe3 S2 112.41(17) . . ?
S3 Fe3 S2 105.74(7) . . ?
O6 Fe3 S4 113.66(16) . . ?
S3 Fe3 S4 103.03(7) . . ?
S2 Fe3 S4 106.01(7) . . ?
O6 Fe3 Fe2 143.26(16) . . ?
S3 Fe3 Fe2 101.68(6) . . ?
S2 Fe3 Fe2 53.66(5) . . ?
S4 Fe3 Fe2 54.46(5) . . ?
O6 Fe3 Fe1 145.36(17) . . ?
S3 Fe3 Fe1 52.75(5) . . ?
S2 Fe3 Fe1 102.22(6) . . ?
S4 Fe3 Fe1 52.91(5) . . ?
Fe2 Fe3 Fe1 60.74(3) . . ?
O6 Fe3 V1 145.03(16) . . ?
S3 Fe3 V1 54.22(5) . . ?
S2 Fe3 V1 53.81(5) . . ?
S4 Fe3 V1 101.31(6) . . ?
Fe2 Fe3 V1 59.96(4) . . ?
Fe1 Fe3 V1 60.16(4) . . ?
N3 V1 N2 79.5(2) . . ?
N3 V1 N1 78.7(2) . . ?
N2 V1 N1 76.75(19) . . ?
N3 V1 S2 88.05(15) . . ?
N2 V1 S2 88.85(16) . . ?
N1 V1 S2 161.94(15) . . ?
N3 V1 S1 162.78(15) . . ?
N2 V1 S1 87.45(16) . . ?
N1 V1 S1 87.43(15) . . ?
S2 V1 S1 102.96(7) . . ?
N3 V1 S3 87.85(15) . . ?
N2 V1 S3 163.08(16) . . ?
N1 V1 S3 89.89(15) . . ?
S2 V1 S3 101.99(7) . . ?
S1 V1 S3 102.47(7) . . ?
N3 V1 Fe2 140.72(15) . . ?
N2 V1 Fe2 98.15(15) . . ?
N1 V1 Fe2 139.42(15) . . ?
S2 V1 Fe2 52.67(5) . . ?
S1 V1 Fe2 52.00(5) . . ?
S3 V1 Fe2 98.76(6) . . ?
N3 V1 Fe1 139.77(15) . . ?
N2 V1 Fe1 139.31(16) . . ?
N1 V1 Fe1 97.72(15) . . ?
S2 V1 Fe1 100.32(6) . . ?
S1 V1 Fe1 51.88(5) . . ?
S3 V1 Fe1 51.94(5) . . ?
Fe2 V1 Fe1 60.01(3) . . ?
N3 V1 Fe3 99.11(14) . . ?
N2 V1 Fe3 140.95(16) . . ?
N1 V1 Fe3 141.79(15) . . ?
S2 V1 Fe3 52.18(5) . . ?
S1 V1 Fe3 98.10(6) . . ?
S3 V1 Fe3 51.95(5) . . ?
Fe2 V1 Fe3 58.56(4) . . ?
Fe1 V1 Fe3 59.43(4) . . ?
Fe2 S1 Fe1 75.07(6) . . ?
Fe2 S1 V1 73.19(6) . . ?
Fe1 S1 V1 73.98(6) . . ?
Fe2 S2 Fe3 72.52(6) . . ?
Fe2 S2 V1 72.83(6) . . ?
Fe3 S2 V1 74.01(6) . . ?
Fe1 S3 Fe3 74.37(6) . . ?
Fe1 S3 V1 73.70(6) . . ?
Fe3 S3 V1 73.83(6) . . ?
Fe1 S4 Fe2 73.27(6) . . ?
Fe1 S4 Fe3 73.06(6) . . ?
Fe2 S4 Fe3 70.93(6) . . ?
O3 S5 O2 117.4(4) . . ?
O3 S5 O1 114.7(4) . . ?
O2 S5 O1 114.1(4) . . ?
O3 S5 C10 101.8(3) . . ?
O2 S5 C10 103.2(3) . . ?
O1 S5 C10 102.7(3) . . ?
C1 N1 N4 105.8(5) . . ?
C1 N1 V1 130.3(5) . . ?
N4 N1 V1 123.9(4) . . ?
C4 N2 N5 103.7(6) . . ?
C4 N2 V1 131.3(5) . . ?
N5 N2 V1 124.8(4) . . ?
C7 N3 N6 106.0(5) . . ?
C7 N3 V1 129.5(5) . . ?
N6 N3 V1 124.3(4) . . ?
C3 N4 N1 109.8(6) . . ?
C3 N4 C10 131.2(6) . . ?
N1 N4 C10 118.7(5) . . ?
C6 N5 N2 111.0(5) . . ?
C6 N5 C10 131.3(6) . . ?
N2 N5 C10 117.4(5) . . ?
C9 N6 N3 110.1(5) . . ?
C9 N6 C10 131.8(6) . . ?
N3 N6 C10 118.1(5) . . ?
C34 N7 C35 107.8(8) . . ?
C34 N7 C33 108.8(8) . . ?
C35 N7 C33 110.2(8) . . ?
C34 N7 C32 111.4(7) . . ?
C35 N7 C32 108.3(7) . . ?
C33 N7 C32 110.4(7) . . ?
C39 N8 C36 111.2(15) . . ?
C39 N8 C37 114.1(11) . . ?
C36 N8 C37 108.2(11) . . ?
C39 N8 C38 106.8(12) . . ?
C36 N8 C38 109.3(10) . . ?
C37 N8 C38 107.1(9) . . ?
C11 O4 Fe1 121.2(4) . . ?
C18 O5 Fe2 130.5(4) . . ?
C25 O6 Fe3 115.6(4) . . ?
N1 C1 C2 111.8(6) . . ?
C3 C2 C1 105.2(6) . . ?
N4 C3 C2 107.4(7) . . ?
N2 C4 C5 113.0(7) . . ?
C6 C5 C4 105.0(6) . . ?
N5 C6 C5 107.3(6) . . ?
N3 C7 C8 110.7(6) . . ?
C9 C8 C7 105.9(6) . . ?
N6 C9 C8 107.3(6) . . ?
N4 C10 N5 109.7(5) . . ?
N4 C10 N6 109.6(5) . . ?
N5 C10 N6 109.4(5) . . ?
N4 C10 S5 109.9(4) . . ?
N5 C10 S5 110.5(4) . . ?
N6 C10 S5 107.7(4) . . ?
O4 C11 C12 121.8(8) . . ?
O4 C11 C16 121.2(8) . . ?
C12 C11 C16 117.0(8) . . ?
C11 C12 C13 121.0(8) . . ?
C14 C13 C12 121.6(8) . . ?
C13 C14 C15 117.0(8) . . ?
C13 C14 C17 121.8(9) . . ?
C15 C14 C17 121.2(9) . . ?
C16 C15 C14 122.1(9) . . ?
C15 C16 C11 121.2(9) . . ?
O5 C18 C19 123.4(6) . . ?
O5 C18 C23 120.4(7) . . ?
C19 C18 C23 116.3(7) . . ?
C18 C19 C20 121.3(7) . . ?
C21 C20 C19 121.1(8) . . ?
C20 C21 C22 117.2(7) . . ?
C20 C21 C24 121.5(8) . . ?
C22 C21 C24 121.2(7) . . ?
C23 C22 C21 122.0(7) . . ?
C22 C23 C18 122.0(7) . . ?
O6 C25 C26 120.9(7) . . ?
O6 C25 C30 121.3(7) . . ?
C26 C25 C30 117.8(8) . . ?
C25 C26 C27 121.5(8) . . ?
C26 C27 C28 121.2(9) . . ?
C29 C28 C27 117.1(8) . . ?
C29 C28 C31 120.0(10) . . ?
C27 C28 C31 122.9(10) . . ?
C28 C29 C30 121.5(8) . . ?
C25 C30 C29 120.8(8) . . ?

loop_
_geom_bond_atom_site_label_1
_geom_bond_atom_site_label_2
_geom_bond_distance
_geom_bond_site_symmetry_2
_geom_bond_publ_flag
Fe1 O4 1.890(5) . ?
Fe1 S1 2.270(2) . ?
Fe1 S3 2.2756(19) . ?
Fe1 S4 2.296(2) . ?
Fe1 Fe3 2.7533(13) . ?
Fe1 Fe2 2.7574(12) . ?
Fe1 V1 2.7739(14) . ?
Fe2 O5 1.904(5) . ?
Fe2 S1 2.255(2) . ?
Fe2 S2 2.2801(19) . ?
Fe2 S4 2.325(2) . ?
Fe2 Fe3 2.7001(13) . ?
Fe2 V1 2.7397(14) . ?
Fe3 O6 1.924(5) . ?
Fe3 S3 2.2799(18) . ?
Fe3 S2 2.2849(19) . ?
Fe3 S4 2.3291(19) . ?
Fe3 V1 2.7808(13) . ?
V1 N3 2.174(6) . ?
V1 N2 2.177(6) . ?
V1 N1 2.179(5) . ?
V1 S2 2.3347(19) . ?
V1 S1 2.3390(19) . ?
V1 S3 2.3487(19) . ?
S5 O3 1.431(6) . ?
S5 O2 1.436(6) . ?
S5 O1 1.444(5) . ?
S5 C10 1.906(7) . ?
N1 C1 1.303(8) . ?
N1 N4 1.371(7) . ?
N2 C4 1.311(9) . ?
N2 N5 1.385(7) . ?
N3 C7 1.328(9) . ?
N3 N6 1.372(7) . ?
N4 C3 1.345(8) . ?
N4 C10 1.453(8) . ?
N5 C6 1.345(8) . ?
N5 C10 1.456(8) . ?
N6 C9 1.355(8) . ?
N6 C10 1.472(8) . ?
N7 C34 1.474(11) . ?
N7 C35 1.480(11) . ?
N7 C33 1.487(11) . ?
N7 C32 1.500(10) . ?
N8 C39 1.392(15) . ?
N8 C36 1.447(15) . ?
N8 C37 1.493(13) . ?
N8 C38 1.499(13) . ?
O4 C11 1.368(9) . ?
O5 C18 1.312(8) . ?
O6 C25 1.348(9) . ?
C1 C2 1.376(10) . ?
C2 C3 1.371(11) . ?
C4 C5 1.382(10) . ?
C5 C6 1.364(10) . ?
C7 C8 1.389(10) . ?
C8 C9 1.372(10) . ?
C11 C12 1.377(11) . ?
C11 C16 1.382(12) . ?
C12 C13 1.378(12) . ?
C13 C14 1.363(13) . ?
C14 C15 1.381(13) . ?
C14 C17 1.525(12) . ?
C15 C16 1.352(12) . ?
C18 C19 1.379(11) . ?
C18 C23 1.389(9) . ?
C19 C20 1.412(12) . ?
C20 C21 1.359(11) . ?
C21 C22 1.384(11) . ?
C21 C24 1.528(11) . ?
C22 C23 1.363(10) . ?
C25 C26 1.380(9) . ?
C25 C30 1.386(11) . ?
C26 C27 1.386(12) . ?
C27 C28 1.392(14) . ?
C28 C29 1.388(13) . ?
C28 C31 1.536(12) . ?
C29 C30 1.393(12) . ?
